data_7110128
loop_
_publ_author_name
'Tai-Hua Lee'
'Jayachandran Jayakumar'
'Chien-Hong Cheng'
'Shih-Ching Chuang'

_publ_section_title
;
 One pot synthesis of bioactive benzopyranones through palladium-catalyzed
 C-H activation and CO insertion into 2-arylphenols
;
_journal_name_full Chem.Commun.
_journal_page_first 11797
_journal_paper_doi 10.1039/c3cc47197g
_journal_volume 49
_journal_year 2013
_chemical_formula_sum 'C14 H9 F O3'
_chemical_formula_weight 244.21
_chemical_name_systematic
; 
 ? 
;
_space_group_IT_number 33
_symmetry_cell_setting orthorhombic
_symmetry_space_group_name_Hall 'P 2c -2n'
_symmetry_space_group_name_H-M 'P n a 21'
_atom_sites_solution_hydrogens geom
_atom_sites_solution_primary direct
_atom_sites_solution_secondary difmap
_audit_creation_method SHELXL-97
_cell_angle_alpha 90.00
_cell_angle_beta 90.00
_cell_angle_gamma 90.00
_cell_formula_units_Z 4
_cell_length_a 13.897(8)
_cell_length_b 19.944(11)
_cell_length_c 3.7595(19)
_cell_measurement_reflns_used 2632
_cell_measurement_temperature 100(2)
_cell_measurement_theta_max 26.0588
_cell_measurement_theta_min 3.5738
_cell_volume 1042.0(10)
_computing_cell_refinement 'SAINT V7.68A (Bruker AXS, 2009)'
_computing_data_collection 'APEX2 (Bruker AXS, 2010)'
_computing_data_reduction 'SAINT V7.68A (Bruker AXS, 2009)'
_computing_molecular_graphics 'SHELXTL (Sheldrick, 2008)'
_computing_publication_material SHELXTL
_computing_structure_refinement 'SHELXL-97 (Sheldrick, 2008)'
_computing_structure_solution 'SHELXS-97 (Sheldrick, 2008)'
_diffrn_ambient_temperature 100(2)
_diffrn_detector_area_resol_mean 8.3333
_diffrn_measured_fraction_theta_full 0.994
_diffrn_measured_fraction_theta_max 0.994
_diffrn_measurement_device_type 'Bruker APEX-II CCD'
_diffrn_measurement_method '\f and \w scans'
_diffrn_radiation_monochromator graphite
_diffrn_radiation_source 'fine-focus sealed tube'
_diffrn_radiation_type MoK\a
_diffrn_radiation_wavelength 0.71073
_diffrn_reflns_av_R_equivalents 0.0518
_diffrn_reflns_av_sigmaI/netI 0.0461
_diffrn_reflns_limit_h_max 17
_diffrn_reflns_limit_h_min -17
_diffrn_reflns_limit_k_max 22
_diffrn_reflns_limit_k_min -24
_diffrn_reflns_limit_l_max 4
_diffrn_reflns_limit_l_min -3
_diffrn_reflns_number 8476
_diffrn_reflns_theta_full 26.29
_diffrn_reflns_theta_max 26.29
_diffrn_reflns_theta_min 1.79
_exptl_absorpt_coefficient_mu 0.121
_exptl_absorpt_correction_T_max 0.9486
_exptl_absorpt_correction_T_min 0.7291
_exptl_absorpt_correction_type multi-scan
_exptl_absorpt_process_details 'SADABS V2008/1 (Bruker AXS)'
_exptl_crystal_colour Colorless
_exptl_crystal_density_diffrn 1.557
_exptl_crystal_density_meas ?
_exptl_crystal_density_method 'not measured'
_exptl_crystal_description Acicular
_exptl_crystal_F_000 504
_exptl_crystal_size_max 0.30
_exptl_crystal_size_mid 0.02
_exptl_crystal_size_min 0.02
_refine_diff_density_max 0.446
_refine_diff_density_min -0.431
_refine_diff_density_rms 0.144
_refine_ls_abs_structure_details 'Flack H D (1983), Acta Cryst. A39, 876-881'
_refine_ls_abs_structure_Flack 0.0(15)
_refine_ls_extinction_method none
_refine_ls_goodness_of_fit_ref 1.093
_refine_ls_hydrogen_treatment constr
_refine_ls_matrix_type full
_refine_ls_number_parameters 164
_refine_ls_number_reflns 1849
_refine_ls_number_restraints 1
_refine_ls_restrained_S_all 1.092
_refine_ls_R_factor_all 0.0591
_refine_ls_R_factor_gt 0.0434
_refine_ls_shift/su_max 0.001
_refine_ls_shift/su_mean 0.000
_refine_ls_structure_factor_coef Fsqd
_refine_ls_weighting_details 'calc w=1/[\s^2^(Fo^2^)+(0.1278P)^2^+0.0000P] where P=(Fo^2^+2Fc^2^)/3'
_refine_ls_weighting_scheme calc
_refine_ls_wR_factor_gt 0.1243
_refine_ls_wR_factor_ref 0.1735
_reflns_number_gt 1611
_reflns_number_total 1849
_reflns_threshold_expression >2sigma(I)
_cod_data_source_file c3cc47197g.txt
_cod_data_source_block added_by_encifer
_cod_depositor_comments
;
The following automatic conversions were performed:

'_exptl_crystal_density_meas' value 'not measured' was changed to '?'
- the value is perceived as not measured.

Automatic conversion script
Id: cif_fix_values 3008 2015-01-20 13:52:24Z robertas 
;
_cod_database_code 7110128

loop_
_symmetry_equiv_pos_as_xyz
'x, y, z'
'-x, -y, z+1/2'
'-x+1/2, y+1/2, z+1/2'
'x+1/2, -y+1/2, z'

loop_
_atom_site_label
_atom_site_type_symbol
_atom_site_fract_x
_atom_site_fract_y
_atom_site_fract_z
_atom_site_U_iso_or_equiv
_atom_site_adp_type
_atom_site_occupancy
_atom_site_symmetry_multiplicity
_atom_site_calc_flag
_atom_site_refinement_flags
F1 F 0.50886(12) 0.42991(8) 0.7063(6) 0.0254(6) Uani 1 1 d .
O1 O 0.39972(15) 0.06902(10) 0.7565(7) 0.0191(6) Uani 1 1 d .
O2 O 0.16413(15) 0.33339(10) 1.1983(6) 0.0169(5) Uani 1 1 d .
O3 O 0.06295(16) 0.25357(11) 1.3592(8) 0.0229(6) Uani 1 1 d .
C1 C 0.4232(2) 0.40453(16) 0.8254(10) 0.0180(7) Uani 1 1 d .
C2 C 0.4109(2) 0.33607(15) 0.8188(9) 0.0160(7) Uani 1 1 d .
H2 H 0.4601 0.3074 0.7315 0.019 Uiso 1 1 calc R
C3 C 0.3225(2) 0.30937(15) 0.9462(9) 0.0130(7) Uani 1 1 d .
C4 C 0.3012(2) 0.23706(15) 0.9587(9) 0.0135(7) Uani 1 1 d .
C5 C 0.3671(2) 0.18806(15) 0.8389(9) 0.0149(7) Uani 1 1 d .
H5 H 0.4278 0.2009 0.7444 0.018 Uiso 1 1 calc R
C6 C 0.3416(2) 0.12066(15) 0.8619(9) 0.0146(7) Uani 1 1 d .
C7 C 0.4925(2) 0.08641(16) 0.6083(11) 0.0191(7) Uani 1 1 d .
H7A H 0.5308 0.1098 0.7883 0.029 Uiso 1 1 calc R
H7B H 0.4834 0.1157 0.4018 0.029 Uiso 1 1 calc R
H7C H 0.5260 0.0455 0.5344 0.029 Uiso 1 1 calc R
C8 C 0.2530(2) 0.35460(16) 1.0655(9) 0.0159(7) Uani 1 1 d .
C9 C 0.1409(2) 0.26610(15) 1.2255(9) 0.0161(7) Uani 1 1 d .
C10 C 0.2117(2) 0.21718(15) 1.0983(9) 0.0133(6) Uani 1 1 d .
C11 C 0.1878(2) 0.14861(16) 1.1200(9) 0.0181(7) Uani 1 1 d .
H11 H 0.1273 0.1354 1.2148 0.022 Uiso 1 1 calc R
C12 C 0.2520(2) 0.10095(17) 1.0038(9) 0.0189(7) Uani 1 1 d .
H12 H 0.2360 0.0547 1.0192 0.023 Uiso 1 1 calc R
C13 C 0.2665(2) 0.42436(15) 1.0636(10) 0.0192(7) Uani 1 1 d .
H13 H 0.2171 0.4536 1.1437 0.023 Uiso 1 1 calc R
C14 C 0.3535(2) 0.44953(16) 0.9421(10) 0.0195(7) Uani 1 1 d .
H14 H 0.3653 0.4964 0.9386 0.023 Uiso 1 1 calc R

loop_
_atom_site_aniso_label
_atom_site_aniso_U_11
_atom_site_aniso_U_22
_atom_site_aniso_U_33
_atom_site_aniso_U_23
_atom_site_aniso_U_13
_atom_site_aniso_U_12
F1 0.0191(10) 0.0178(10) 0.0395(14) 0.0039(10) 0.0053(9) -0.0046(7)
O1 0.0186(11) 0.0126(10) 0.0261(14) -0.0033(10) 0.0040(10) -0.0007(8)
O2 0.0146(10) 0.0163(10) 0.0199(13) -0.0017(10) 0.0046(10) 0.0000(8)
O3 0.0177(11) 0.0253(13) 0.0256(14) 0.0011(11) 0.0084(11) 0.0002(9)
C1 0.0168(14) 0.0193(15) 0.0179(18) 0.0041(14) -0.0010(13) -0.0056(11)
C2 0.0174(15) 0.0158(15) 0.0146(17) -0.0005(13) 0.0001(14) 0.0017(11)
C3 0.0160(14) 0.0131(14) 0.0098(15) 0.0012(11) -0.0001(13) 0.0002(11)
C4 0.0170(15) 0.0165(16) 0.0071(15) 0.0004(12) -0.0026(13) -0.0001(11)
C5 0.0183(14) 0.0150(14) 0.0114(15) 0.0005(13) 0.0011(13) -0.0018(11)
C6 0.0184(14) 0.0136(15) 0.0118(17) -0.0009(13) -0.0022(14) 0.0014(11)
C7 0.0197(16) 0.0186(15) 0.0191(17) -0.0012(13) 0.0049(14) 0.0019(12)
C8 0.0157(14) 0.0172(15) 0.0149(16) 0.0002(14) 0.0001(14) -0.0015(11)
C9 0.0177(15) 0.0170(15) 0.0135(16) 0.0008(13) -0.0011(14) -0.0013(11)
C10 0.0164(14) 0.0152(15) 0.0083(15) 0.0012(12) 0.0010(13) -0.0001(11)
C11 0.0193(15) 0.0178(15) 0.0172(18) -0.0003(13) 0.0017(14) -0.0054(12)
C12 0.0231(16) 0.0152(15) 0.0182(18) 0.0015(14) -0.0006(15) -0.0049(12)
C13 0.0216(16) 0.0146(16) 0.0213(19) -0.0038(13) -0.0032(16) 0.0015(11)
C14 0.0232(16) 0.0124(15) 0.0230(19) -0.0004(12) -0.0047(15) -0.0013(12)

loop_
_atom_type_symbol
_atom_type_description
_atom_type_scat_dispersion_real
_atom_type_scat_dispersion_imag
_atom_type_scat_source
C C 0.0033 0.0016 'International Tables Vol C Tables 4.2.6.8 and 6.1.1.4'
H H 0.0000 0.0000 'International Tables Vol C Tables 4.2.6.8 and 6.1.1.4'
O O 0.0106 0.0060 'International Tables Vol C Tables 4.2.6.8 and 6.1.1.4'
F F 0.0171 0.0103 'International Tables Vol C Tables 4.2.6.8 and 6.1.1.4'

loop_
_geom_angle_atom_site_label_1
_geom_angle_atom_site_label_2
_geom_angle_atom_site_label_3
_geom_angle
C6 O1 C7 117.2(2)
C9 O2 C8 121.7(2)
F1 C1 C2 118.0(3)
F1 C1 C14 118.0(3)
C2 C1 C14 124.0(3)
C1 C2 C3 118.2(3)
C1 C2 H2 120.9
C3 C2 H2 120.9
C8 C3 C2 117.6(3)
C8 C3 C4 118.9(3)
C2 C3 C4 123.4(3)
C10 C4 C5 119.8(3)
C10 C4 C3 117.7(3)
C5 C4 C3 122.5(3)
C6 C5 C4 118.8(3)
C6 C5 H5 120.6
C4 C5 H5 120.6
O1 C6 C5 123.9(3)
O1 C6 C12 114.9(3)
C5 C6 C12 121.2(3)
O1 C7 H7A 109.5
O1 C7 H7B 109.5
H7A C7 H7B 109.5
O1 C7 H7C 109.5
H7A C7 H7C 109.5
H7B C7 H7C 109.5
C3 C8 O2 122.0(3)
C3 C8 C13 123.1(3)
O2 C8 C13 114.8(3)
O3 C9 O2 115.9(3)
O3 C9 C10 126.5(3)
O2 C9 C10 117.7(3)
C4 C10 C11 120.3(3)
C4 C10 C9 121.9(3)
C11 C10 C9 117.9(3)
C12 C11 C10 119.9(3)
C12 C11 H11 120.1
C10 C11 H11 120.1
C11 C12 C6 120.0(3)
C11 C12 H12 120.0
C6 C12 H12 120.0
C14 C13 C8 118.5(3)
C14 C13 H13 120.8
C8 C13 H13 120.8
C13 C14 C1 118.5(3)
C13 C14 H14 120.7
C1 C14 H14 120.7

loop_
_geom_bond_atom_site_label_1
_geom_bond_atom_site_label_2
_geom_bond_distance
F1 C1 1.369(3)
O1 C6 1.367(4)
O1 C7 1.446(4)
O2 C9 1.384(4)
O2 C8 1.398(4)
O3 C9 1.220(4)
C1 C2 1.376(4)
C1 C14 1.391(4)
C2 C3 1.422(4)
C2 H2 0.9500
C3 C8 1.395(4)
C3 C4 1.473(4)
C4 C10 1.407(4)
C4 C5 1.413(4)
C5 C6 1.393(4)
C5 H5 0.9500
C6 C12 1.410(4)
C7 H7A 0.9800
C7 H7B 0.9800
C7 H7C 0.9800
C8 C13 1.404(4)
C9 C10 1.466(4)
C10 C11 1.410(4)
C11 C12 1.376(5)
C11 H11 0.9500
C12 H12 0.9500
C13 C14 1.387(5)
C13 H13 0.9500
C14 H14 0.9500
